data_7154906
loop_
_publ_author_name
'Andreini, Manuel'
'Chapellas, Fabien'
'Diab, Sonia'
'Pasturaud, Karine'
'Piettre, Serge R.'
'Legros, Julien'
'Chataigner, Isabelle'

_publ_section_title
;
 Addition of 4-(cyclohex-1-en-1-yl)morpholine on 3-nitroindole: an
 unprecedented dearomatizing process.
;
_journal_issue 10
_journal_name_full 'Organic &amp; biomolecular chemistry'
_journal_page_first 2833
_journal_page_last 2839
_journal_paper_doi 10.1039/c5ob02595h
_journal_volume 14
_journal_year 2016
_chemical_compound_source 'synthesis as described'
_chemical_formula_moiety 'C31 H41 N3 O5 S'
_chemical_formula_sum 'C31 H41 N3 O5 S'
_chemical_formula_weight 567.73
_space_group_IT_number 2
_symmetry_cell_setting triclinic
_symmetry_Int_Tables_number 2
_symmetry_space_group_name_Hall '-P 1'
_symmetry_space_group_name_H-M 'P -1'
_atom_sites_solution_hydrogens geom
_atom_sites_solution_primary direct
_atom_sites_solution_secondary difmap
_audit_conform_dict_location ftp://ftp.iucr.org/pub/cif_core.dic
_audit_conform_dict_name cif_core.dic
_audit_conform_dict_version 2.3
_audit_creation_date 2010-03-26T11:51:22-00:00
_audit_creation_method 'WinGX routine CIF_UPDATE'
_audit_update_record
;
2015-09-14 deposited with the CCDC.
2016-01-08 downloaded from the CCDC.
;
_cell_angle_alpha 88.791(2)
_cell_angle_beta 73.634(2)
_cell_angle_gamma 78.963(2)
_cell_formula_units_Z 2
_cell_length_a 10.8633(16)
_cell_length_b 11.9397(18)
_cell_length_c 12.4101(19)
_cell_measurement_reflns_used 0
_cell_measurement_temperature 293(2)
_cell_measurement_theta_max 0
_cell_measurement_theta_min 0
_cell_measurement_wavelength 0.71073
_cell_volume 1514.9(4)
_computing_molecular_graphics 'Ortep-3 for Windows (Farrugia, 1997)'
_computing_publication_material 'WinGX publication routines (Farrugia, 1999)'
_computing_structure_refinement 'SHELXL-97 (Sheldrick, 1997)'
_computing_structure_solution 'SIR92 (Giacovazzo et al, 1993)'
_diffrn_ambient_temperature 293(2)
_diffrn_measured_fraction_theta_full 0.982
_diffrn_measured_fraction_theta_max 0.982
_diffrn_measurement_device_type 'SMART APEX I'
_diffrn_radiation_monochromator graphite
_diffrn_radiation_probe x-ray
_diffrn_radiation_type MoK\a
_diffrn_radiation_wavelength 0.71073
_diffrn_reflns_av_R_equivalents 0.0186
_diffrn_reflns_av_unetI/netI 0.0284
_diffrn_reflns_limit_h_max 13
_diffrn_reflns_limit_h_min -13
_diffrn_reflns_limit_k_max 14
_diffrn_reflns_limit_k_min -14
_diffrn_reflns_limit_l_max 15
_diffrn_reflns_limit_l_min -15
_diffrn_reflns_number 12268
_diffrn_reflns_theta_full 26.52
_diffrn_reflns_theta_max 26.52
_diffrn_reflns_theta_min 1.71
_exptl_absorpt_coefficient_mu 0.15
_exptl_absorpt_correction_type none
_exptl_crystal_colour colourless
_exptl_crystal_density_diffrn 1.245
_exptl_crystal_density_method 'not measured'
_exptl_crystal_description hexagonal
_exptl_crystal_F_000 608
_exptl_crystal_size_max 0.4
_exptl_crystal_size_mid 0.3
_exptl_crystal_size_min 0.2
_refine_diff_density_max 0.662
_refine_diff_density_min -0.307
_refine_diff_density_rms 0.059
_refine_ls_extinction_method none
_refine_ls_goodness_of_fit_ref 1.024
_refine_ls_hydrogen_treatment constr
_refine_ls_matrix_type full
_refine_ls_number_parameters 362
_refine_ls_number_reflns 6184
_refine_ls_number_restraints 0
_refine_ls_restrained_S_all 1.024
_refine_ls_R_factor_all 0.0755
_refine_ls_R_factor_gt 0.0641
_refine_ls_shift/su_max 0
_refine_ls_shift/su_mean 0
_refine_ls_structure_factor_coef Fsqd
_refine_ls_weighting_details 'calc w=1/[\s^2^(Fo^2^)+(0.1130P)^2^+0.5669P] where P=(Fo^2^+2Fc^2^)/3'
_refine_ls_weighting_scheme calc
_refine_ls_wR_factor_gt 0.1804
_refine_ls_wR_factor_ref 0.1921
_reflns_number_gt 5028
_reflns_number_total 6184
_reflns_threshold_expression >2sigma(I)
_cod_data_source_file c5ob02595h2.cif
_cod_data_source_block m49m
_cod_depositor_comments 'Adding full bibliography for 7154906--7154908.cif.'
_cod_database_code 7154906
_publcif_datablock.id {b2e21d0b-5463-464c-9ad4-7134912af6d4}

loop_
_symmetry_equiv_pos_as_xyz
'x, y, z'
'-x, -y, -z'

loop_
_atom_site_label
_atom_site_type_symbol
_atom_site_fract_x
_atom_site_fract_y
_atom_site_fract_z
_atom_site_U_iso_or_equiv
_atom_site_adp_type
_atom_site_occupancy
_atom_site_symmetry_multiplicity
_atom_site_calc_flag
_atom_site_refinement_flags
S1 S 0.03660(5) 0.44950(5) 0.25808(5) 0.04072(19) Uani 1 1 d .
O1 O 0.04424(17) 0.52060(15) 0.34590(15) 0.0560(5) Uani 1 1 d .
O2 O -0.02688(17) 0.49669(15) 0.17727(16) 0.0554(5) Uani 1 1 d .
O3 O 0.2402(2) 0.12963(17) 0.31119(19) 0.0767(6) Uani 1 1 d .
O4 O 0.4451(3) 0.0632(2) 0.2454(2) 0.1076(10) Uani 1 1 d .
O5 O 0.3254(2) 0.21132(19) 0.63242(16) 0.0720(6) Uani 1 1 d .
N1 N 0.3484(3) 0.13697(18) 0.25622(19) 0.0567(6) Uani 1 1 d .
N2 N 0.40485(18) 0.31992(16) 0.42506(15) 0.0417(4) Uani 1 1 d .
N3 N 0.18935(17) 0.39623(15) 0.18900(14) 0.0358(4) Uani 1 1 d .
C1 C 0.3695(2) 0.24577(18) 0.19199(18) 0.0393(5) Uani 1 1 d .
H1 H 0.4613 0.2531 0.1747 0.047 Uiso 1 1 calc R
C2 C 0.3307(2) 0.24097(18) 0.08578(18) 0.0391(5) Uani 1 1 d .
C3 C 0.3860(3) 0.1674(2) -0.0073(2) 0.0536(6) Uani 1 1 d .
H3 H 0.4577 0.1097 -0.0096 0.064 Uiso 1 1 calc R
C4 C 0.3333(3) 0.1809(2) -0.0964(2) 0.0601(7) Uani 1 1 d .
H4 H 0.3688 0.1317 -0.1592 0.072 Uiso 1 1 calc R
C5 C 0.2281(3) 0.2671(3) -0.0926(2) 0.0573(7) Uani 1 1 d .
H5 H 0.1934 0.2748 -0.1535 0.069 Uiso 1 1 calc R
C6 C 0.1721(2) 0.3424(2) -0.00175(19) 0.0474(6) Uani 1 1 d .
H6 H 0.1018 0.4011 -0.0008 0.057 Uiso 1 1 calc R
C7 C 0.2250(2) 0.32727(18) 0.08854(17) 0.0368(5) Uani 1 1 d .
C8 C 0.28060(19) 0.35192(17) 0.25771(17) 0.0342(4) Uani 1 1 d .
H8 H 0.2305 0.33 0.3311 0.041 Uiso 1 1 calc R
C9 C 0.3566(2) 0.44346(19) 0.27430(19) 0.0396(5) Uani 1 1 d .
H9 H 0.2934 0.507 0.3192 0.047 Uiso 1 1 calc R
C10 C 0.4254(3) 0.4904(2) 0.1622(2) 0.0526(6) Uani 1 1 d .
H10A H 0.4744 0.4274 0.1101 0.063 Uiso 1 1 calc R
H10B H 0.3606 0.5347 0.1302 0.063 Uiso 1 1 calc R
C11 C 0.5178(3) 0.5651(3) 0.1788(3) 0.0651(8) Uani 1 1 d .
H11A H 0.5563 0.598 0.1081 0.078 Uiso 1 1 calc R
H11B H 0.4696 0.627 0.2325 0.078 Uiso 1 1 calc R
C12 C 0.6241(3) 0.4946(3) 0.2211(3) 0.0681(8) Uani 1 1 d .
H12A H 0.6871 0.4485 0.1591 0.082 Uiso 1 1 calc R
H12B H 0.6692 0.5452 0.2488 0.082 Uiso 1 1 calc R
C13 C 0.5721(3) 0.4177(2) 0.3133(2) 0.0571(7) Uani 1 1 d .
H13 H 0.6278 0.3832 0.3544 0.069 Uiso 1 1 calc R
C14 C 0.4525(2) 0.3959(2) 0.34001(19) 0.0421(5) Uani 1 1 d .
C15 C 0.4997(3) 0.2522(3) 0.4746(2) 0.0598(7) Uani 1 1 d .
H15A H 0.528 0.301 0.5205 0.072 Uiso 1 1 calc R
H15B H 0.5757 0.2157 0.4157 0.072 Uiso 1 1 calc R
C16 C 0.4371(3) 0.1620(3) 0.5465(3) 0.0664(8) Uani 1 1 d .
H16A H 0.4129 0.1114 0.4993 0.08 Uiso 1 1 calc R
H16B H 0.5002 0.1166 0.5797 0.08 Uiso 1 1 calc R
C17 C 0.2324(3) 0.2794(3) 0.5851(2) 0.0618(7) Uani 1 1 d .
H17A H 0.1563 0.3139 0.6449 0.074 Uiso 1 1 calc R
H17B H 0.2042 0.2312 0.5384 0.074 Uiso 1 1 calc R
C18 C 0.2894(3) 0.3718(2) 0.51539(19) 0.0496(6) Uani 1 1 d .
H18A H 0.2247 0.4164 0.4834 0.059 Uiso 1 1 calc R
H18B H 0.3139 0.4224 0.5624 0.059 Uiso 1 1 calc R
C19 C -0.0340(2) 0.3353(2) 0.32064(19) 0.0431(5) Uani 1 1 d .
C20 C -0.0694(3) 0.2615(2) 0.2554(2) 0.0569(6) Uani 1 1 d .
H20 H -0.0603 0.2747 0.1796 0.068 Uiso 1 1 calc R
C21 C -0.1181(3) 0.1687(3) 0.3034(3) 0.0698(8) Uani 1 1 d .
H21 H -0.1411 0.1188 0.2593 0.084 Uiso 1 1 calc R
C23 C -0.1335(3) 0.1479(3) 0.4158(3) 0.0718(9) Uani 1 1 d .
C24 C -0.1005(3) 0.2234(3) 0.4791(3) 0.0745(9) Uani 1 1 d .
H24 H -0.1122 0.2111 0.5553 0.089 Uiso 1 1 calc R
C25 C -0.0506(3) 0.3173(3) 0.4337(2) 0.0596(7) Uani 1 1 d .
H25 H -0.0285 0.3674 0.4782 0.071 Uiso 1 1 calc R
C26 C -0.1842(4) 0.0432(4) 0.4662(4) 0.1149(17) Uani 1 1 d .
H26A H -0.1117 -0.0181 0.4636 0.172 Uiso 1 1 calc R
H26B H -0.2379 0.0208 0.4241 0.172 Uiso 1 1 calc R
H26C H -0.235 0.0605 0.5429 0.172 Uiso 1 1 calc R
C1S C 0.1885(8) -0.0501(5) 0.1069(5) 0.176(3) Uani 1 1 d .
H1S1 H 0.1522 0.0309 0.1089 0.211 Uiso 1 1 calc R
H1S2 H 0.2683 -0.0591 0.1295 0.211 Uiso 1 1 calc R
C2S C 0.2197(8) -0.0963(5) -0.0080(5) 0.168(3) Uani 1 1 d .
H2S1 H 0.1474 -0.0656 -0.0382 0.202 Uiso 1 1 calc R
H2S2 H 0.2959 -0.069 -0.0533 0.202 Uiso 1 1 calc R
C3S C 0.2441(8) -0.2140(6) -0.0202(5) 0.169(3) Uani 1 1 d .
H3S1 H 0.3321 -0.2426 -0.0153 0.203 Uiso 1 1 calc R
H3S2 H 0.2427 -0.2333 -0.0953 0.203 Uiso 1 1 calc R
C4S C 0.1573(7) -0.2743(5) 0.0582(5) 0.137(2) Uani 1 1 d .
H4S1 H 0.1962 -0.3549 0.053 0.164 Uiso 1 1 calc R
H4S2 H 0.0757 -0.2661 0.0386 0.164 Uiso 1 1 calc R
C5S C 0.1297(8) -0.2301(5) 0.1767(5) 0.166(3) Uani 1 1 d .
H5S1 H 0.06 -0.2636 0.2249 0.2 Uiso 1 1 calc R
H5S2 H 0.2071 -0.2544 0.2019 0.2 Uiso 1 1 calc R
C6S C 0.0928(10) -0.1087(6) 0.1883(5) 0.219(5) Uani 1 1 d .
H6S1 H 0.0863 -0.085 0.2643 0.263 Uiso 1 1 calc R
H6S2 H 0.0072 -0.0852 0.1764 0.263 Uiso 1 1 calc R

loop_
_atom_site_aniso_label
_atom_site_aniso_U_11
_atom_site_aniso_U_22
_atom_site_aniso_U_33
_atom_site_aniso_U_23
_atom_site_aniso_U_13
_atom_site_aniso_U_12
S1 0.0370(3) 0.0401(3) 0.0426(3) 0.0020(2) -0.0110(2) -0.0019(2)
O1 0.0529(10) 0.0505(10) 0.0589(11) -0.0134(8) -0.0109(8) -0.0018(8)
O2 0.0470(10) 0.0580(10) 0.0612(11) 0.0167(9) -0.0220(8) -0.0018(8)
O3 0.0911(16) 0.0560(12) 0.0756(14) 0.0237(10) -0.0061(12) -0.0256(11)
O4 0.117(2) 0.0616(14) 0.113(2) 0.0237(14) -0.0191(17) 0.0340(14)
O5 0.0762(14) 0.0826(14) 0.0425(10) 0.0198(10) -0.0095(9) 0.0073(11)
N1 0.0801(16) 0.0387(11) 0.0480(12) 0.0059(9) -0.0213(12) 0.0011(11)
N2 0.0397(10) 0.0484(10) 0.0368(9) 0.0045(8) -0.0134(8) -0.0046(8)
N3 0.0356(9) 0.0400(9) 0.0330(9) 0.0031(7) -0.0121(7) -0.0072(7)
C1 0.0410(11) 0.0374(11) 0.0377(11) 0.0058(9) -0.0102(9) -0.0052(9)
C2 0.0440(12) 0.0383(11) 0.0347(11) 0.0039(9) -0.0077(9) -0.0124(9)
C3 0.0654(16) 0.0444(13) 0.0449(13) -0.0008(10) -0.0054(12) -0.0111(12)
C4 0.085(2) 0.0593(16) 0.0346(13) -0.0064(11) -0.0074(12) -0.0241(15)
C5 0.0740(18) 0.0725(18) 0.0338(12) 0.0059(11) -0.0174(12) -0.0312(15)
C6 0.0512(13) 0.0587(14) 0.0371(12) 0.0089(10) -0.0161(10) -0.0176(11)
C7 0.0393(11) 0.0410(11) 0.0320(10) 0.0060(8) -0.0088(8) -0.0146(9)
C8 0.0350(10) 0.0374(10) 0.0313(10) 0.0054(8) -0.0118(8) -0.0064(8)
C9 0.0431(11) 0.0399(11) 0.0395(11) 0.0049(9) -0.0160(9) -0.0108(9)
C10 0.0607(15) 0.0596(15) 0.0491(14) 0.0191(12) -0.0241(12) -0.0288(12)
C11 0.0758(19) 0.0699(18) 0.0639(17) 0.0208(14) -0.0249(15) -0.0424(16)
C12 0.0634(17) 0.092(2) 0.0644(18) 0.0134(16) -0.0239(14) -0.0441(16)
C13 0.0520(15) 0.0725(18) 0.0572(15) 0.0098(13) -0.0263(12) -0.0212(13)
C14 0.0478(12) 0.0453(12) 0.0366(11) 0.0000(9) -0.0162(9) -0.0108(10)
C15 0.0507(14) 0.0719(17) 0.0560(15) 0.0154(13) -0.0219(12) -0.0009(13)
C16 0.0607(17) 0.0694(18) 0.0588(17) 0.0209(14) -0.0146(13) 0.0068(14)
C17 0.0603(16) 0.0696(17) 0.0410(13) 0.0106(12) -0.0027(12) 0.0040(13)
C18 0.0574(14) 0.0503(13) 0.0359(12) -0.0026(10) -0.0129(10) 0.0019(11)
C19 0.0345(11) 0.0496(12) 0.0413(12) 0.0030(10) -0.0066(9) -0.0051(9)
C20 0.0527(15) 0.0658(16) 0.0530(15) 0.0062(12) -0.0111(12) -0.0196(13)
C21 0.0601(17) 0.0652(18) 0.084(2) 0.0059(16) -0.0138(15) -0.0233(14)
C23 0.0472(15) 0.0634(18) 0.093(2) 0.0294(17) -0.0053(15) -0.0075(13)
C24 0.0661(19) 0.092(2) 0.0573(18) 0.0297(17) -0.0066(14) -0.0140(17)
C25 0.0547(15) 0.0740(18) 0.0452(14) 0.0071(13) -0.0089(11) -0.0095(13)
C26 0.077(2) 0.094(3) 0.159(4) 0.061(3) -0.006(3) -0.028(2)
C1S 0.264(8) 0.124(4) 0.124(4) -0.028(4) 0.019(5) -0.109(5)
C2S 0.276(9) 0.120(4) 0.101(4) 0.002(3) 0.002(5) -0.102(5)
C3S 0.208(7) 0.160(6) 0.124(4) -0.039(4) 0.017(5) -0.091(5)
C4S 0.167(5) 0.101(3) 0.149(5) 0.003(3) -0.035(4) -0.057(4)
C5S 0.256(8) 0.109(4) 0.103(4) 0.026(3) 0.009(5) -0.053(5)
C6S 0.331(11) 0.122(5) 0.108(4) -0.014(4) 0.067(6) -0.002(6)

loop_
_atom_type_symbol
_atom_type_description
_atom_type_scat_dispersion_real
_atom_type_scat_dispersion_imag
_atom_type_scat_source
C C 0.0033 0.0016 'International Tables Vol C Tables 4.2.6.8 and 6.1.1.4'
H H 0 0 'International Tables Vol C Tables 4.2.6.8 and 6.1.1.4'
N N 0.0061 0.0033 'International Tables Vol C Tables 4.2.6.8 and 6.1.1.4'
O O 0.0106 0.006 'International Tables Vol C Tables 4.2.6.8 and 6.1.1.4'
S S 0.1246 0.1234 'International Tables Vol C Tables 4.2.6.8 and 6.1.1.4'

loop_
_geom_angle_atom_site_label_1
_geom_angle_atom_site_label_2
_geom_angle_atom_site_label_3
_geom_angle
O2 S1 O1 120.10(11)
O2 S1 N3 106.89(10)
O1 S1 N3 105.25(10)
O2 S1 C19 109.16(11)
O1 S1 C19 107.62(11)
N3 S1 C19 107.12(10)
C16 O5 C17 110.0(2)
O3 N1 O4 125.0(3)
O3 N1 C1 119.2(2)
O4 N1 C1 115.8(3)
C14 N2 C15 116.88(19)
C14 N2 C18 114.95(18)
C15 N2 C18 108.92(19)
C7 N3 C8 108.98(16)
C7 N3 S1 123.11(14)
C8 N3 S1 116.97(13)
C2 C1 C8 105.37(17)
C2 C1 N1 109.01(18)
C8 C1 N1 111.61(18)
C2 C1 H1 110.2
C8 C1 H1 110.2
N1 C1 H1 110.2
C7 C2 C3 120.5(2)
C7 C2 C1 109.85(19)
C3 C2 C1 129.7(2)
C4 C3 C2 119.0(3)
C4 C3 H3 120.5
C2 C3 H3 120.5
C5 C4 C3 120.0(2)
C5 C4 H4 120
C3 C4 H4 120
C4 C5 C6 122.3(2)
C4 C5 H5 118.9
C6 C5 H5 118.9
C5 C6 C7 117.3(2)
C5 C6 H6 121.3
C7 C6 H6 121.3
C2 C7 C6 120.9(2)
C2 C7 N3 110.82(18)
C6 C7 N3 128.1(2)
N3 C8 C1 104.79(16)
N3 C8 C9 110.62(16)
C1 C8 C9 112.83(17)
N3 C8 H8 109.5
C1 C8 H8 109.5
C9 C8 H8 109.5
C14 C9 C10 111.49(19)
C14 C9 C8 110.07(17)
C10 C9 C8 111.86(18)
C14 C9 H9 107.7
C10 C9 H9 107.7
C8 C9 H9 107.7
C11 C10 C9 110.8(2)
C11 C10 H10A 109.5
C9 C10 H10A 109.5
C11 C10 H10B 109.5
C9 C10 H10B 109.5
H10A C10 H10B 108.1
C12 C11 C10 109.7(2)
C12 C11 H11A 109.7
C10 C11 H11A 109.7
C12 C11 H11B 109.7
C10 C11 H11B 109.7
H11A C11 H11B 108.2
C13 C12 C11 112.6(2)
C13 C12 H12A 109.1
C11 C12 H12A 109.1
C13 C12 H12B 109.1
C11 C12 H12B 109.1
H12A C12 H12B 107.8
C14 C13 C12 124.4(2)
C14 C13 H13 117.8
C12 C13 H13 117.8
C13 C14 N2 124.3(2)
C13 C14 C9 121.7(2)
N2 C14 C9 113.81(18)
N2 C15 C16 109.1(2)
N2 C15 H15A 109.9
C16 C15 H15A 109.9
N2 C15 H15B 109.9
C16 C15 H15B 109.9
H15A C15 H15B 108.3
O5 C16 C15 111.7(2)
O5 C16 H16A 109.3
C15 C16 H16A 109.3
O5 C16 H16B 109.3
C15 C16 H16B 109.3
H16A C16 H16B 107.9
O5 C17 C18 111.2(2)
O5 C17 H17A 109.4
C18 C17 H17A 109.4
O5 C17 H17B 109.4
C18 C17 H17B 109.4
H17A C17 H17B 108
N2 C18 C17 109.6(2)
N2 C18 H18A 109.8
C17 C18 H18A 109.8
N2 C18 H18B 109.8
C17 C18 H18B 109.8
H18A C18 H18B 108.2
C25 C19 C20 120.3(2)
C25 C19 S1 120.1(2)
C20 C19 S1 119.59(19)
C21 C20 C19 119.4(3)
C21 C20 H20 120.3
C19 C20 H20 120.3
C20 C21 C23 121.3(3)
C20 C21 H21 119.3
C23 C21 H21 119.3
C24 C23 C21 118.2(3)
C24 C23 C26 121.5(4)
C21 C23 C26 120.3(4)
C23 C24 C25 122.1(3)
C23 C24 H24 118.9
C25 C24 H24 118.9
C24 C25 C19 118.6(3)
C24 C25 H25 120.7
C19 C25 H25 120.7
C23 C26 H26A 109.5
C23 C26 H26B 109.5
H26A C26 H26B 109.5
C23 C26 H26C 109.5
H26A C26 H26C 109.5
H26B C26 H26C 109.5
C2S C1S C6S 111.9(5)
C2S C1S H1S1 109.2
C6S C1S H1S1 109.2
C2S C1S H1S2 109.2
C6S C1S H1S2 109.2
H1S1 C1S H1S2 107.9
C3S C2S C1S 115.9(6)
C3S C2S H2S1 108.3
C1S C2S H2S1 108.3
C3S C2S H2S2 108.3
C1S C2S H2S2 108.3
H2S1 C2S H2S2 107.4
C2S C3S C4S 117.5(6)
C2S C3S H3S1 107.9
C4S C3S H3S1 107.9
C2S C3S H3S2 107.9
C4S C3S H3S2 107.9
H3S1 C3S H3S2 107.2
C3S C4S C5S 111.6(5)
C3S C4S H4S1 109.3
C5S C4S H4S1 109.3
C3S C4S H4S2 109.3
C5S C4S H4S2 109.3
H4S1 C4S H4S2 108
C6S C5S C4S 113.1(5)
C6S C5S H5S1 109
C4S C5S H5S1 109
C6S C5S H5S2 109
C4S C5S H5S2 109
H5S1 C5S H5S2 107.8
C5S C6S C1S 112.4(6)
C5S C6S H6S1 109.1
C1S C6S H6S1 109.1
C5S C6S H6S2 109.1
C1S C6S H6S2 109.1
H6S1 C6S H6S2 107.9

loop_
_geom_bond_atom_site_label_1
_geom_bond_atom_site_label_2
_geom_bond_distance
S1 O2 1.4198(18)
S1 O1 1.4256(18)
S1 N3 1.6463(18)
S1 C19 1.752(2)
O3 N1 1.200(3)
O4 N1 1.212(3)
O5 C16 1.407(3)
O5 C17 1.424(3)
N1 C1 1.531(3)
N2 C14 1.427(3)
N2 C15 1.453(3)
N2 C18 1.467(3)
N3 C7 1.425(3)
N3 C8 1.499(2)
C1 C2 1.498(3)
C1 C8 1.528(3)
C1 H1 0.98
C2 C7 1.381(3)
C2 C3 1.385(3)
C3 C4 1.375(4)
C3 H3 0.93
C4 C5 1.375(4)
C4 H4 0.93
C5 C6 1.377(4)
C5 H5 0.93
C6 C7 1.390(3)
C6 H6 0.93
C8 C9 1.539(3)
C8 H8 0.98
C9 C14 1.518(3)
C9 C10 1.532(3)
C9 H9 0.98
C10 C11 1.521(3)
C10 H10A 0.97
C10 H10B 0.97
C11 C12 1.505(4)
C11 H11A 0.97
C11 H11B 0.97
C12 C13 1.504(4)
C12 H12A 0.97
C12 H12B 0.97
C13 C14 1.323(3)
C13 H13 0.93
C15 C16 1.522(4)
C15 H15A 0.97
C15 H15B 0.97
C16 H16A 0.97
C16 H16B 0.97
C17 C18 1.506(4)
C17 H17A 0.97
C17 H17B 0.97
C18 H18A 0.97
C18 H18B 0.97
C19 C25 1.381(4)
C19 C20 1.385(4)
C20 C21 1.371(4)
C20 H20 0.93
C21 C23 1.381(5)
C21 H21 0.93
C23 C24 1.368(5)
C23 C26 1.514(4)
C24 C25 1.379(4)
C24 H24 0.93
C25 H25 0.93
C26 H26A 0.96
C26 H26B 0.96
C26 H26C 0.96
C1S C2S 1.463(7)
C1S C6S 1.500(9)
C1S H1S1 0.97
C1S H1S2 0.97
C2S C3S 1.383(8)
C2S H2S1 0.97
C2S H2S2 0.97
C3S C4S 1.437(7)
C3S H3S1 0.97
C3S H3S2 0.97
C4S C5S 1.501(8)
C4S H4S1 0.97
C4S H4S2 0.97
C5S C6S 1.427(8)
C5S H5S1 0.97
C5S H5S2 0.97
C6S H6S1 0.97
C6S H6S2 0.97

loop_
_geom_torsion_atom_site_label_1
_geom_torsion_atom_site_label_2
_geom_torsion_atom_site_label_3
_geom_torsion_atom_site_label_4
_geom_torsion
O2 S1 N3 C7 -46.03(19)
O1 S1 N3 C7 -174.79(16)
C19 S1 N3 C7 70.87(18)
O2 S1 N3 C8 173.83(14)
O1 S1 N3 C8 45.07(17)
C19 S1 N3 C8 -69.27(16)
O3 N1 C1 C2 -79.8(3)
O4 N1 C1 C2 99.2(3)
O3 N1 C1 C8 36.2(3)
O4 N1 C1 C8 -144.8(2)
C8 C1 C2 C7 -4.1(2)
N1 C1 C2 C7 115.8(2)
C8 C1 C2 C3 174.6(2)
N1 C1 C2 C3 -65.5(3)
C7 C2 C3 C4 -0.7(4)
C1 C2 C3 C4 -179.2(2)
C2 C3 C4 C5 0.6(4)
C3 C4 C5 C6 0.2(4)
C4 C5 C6 C7 -1.0(4)
C3 C2 C7 C6 -0.2(3)
C1 C2 C7 C6 178.66(19)
C3 C2 C7 N3 -176.6(2)
C1 C2 C7 N3 2.3(2)
C5 C6 C7 C2 1.0(3)
C5 C6 C7 N3 176.7(2)
C8 N3 C7 C2 0.6(2)
S1 N3 C7 C2 -142.22(16)
C8 N3 C7 C6 -175.5(2)
S1 N3 C7 C6 41.7(3)
C7 N3 C8 C1 -3.1(2)
S1 N3 C8 C1 142.31(15)
C7 N3 C8 C9 118.77(18)
S1 N3 C8 C9 -95.82(18)
C2 C1 C8 N3 4.2(2)
N1 C1 C8 N3 -113.93(19)
C2 C1 C8 C9 -116.17(19)
N1 C1 C8 C9 125.6(2)
N3 C8 C9 C14 -177.75(17)
C1 C8 C9 C14 -60.7(2)
N3 C8 C9 C10 -53.2(2)
C1 C8 C9 C10 63.8(2)
C14 C9 C10 C11 -46.7(3)
C8 C9 C10 C11 -170.4(2)
C9 C10 C11 C12 63.0(3)
C10 C11 C12 C13 -44.8(4)
C11 C12 C13 C14 12.8(4)
C12 C13 C14 N2 177.8(2)
C12 C13 C14 C9 3.1(4)
C15 N2 C14 C13 -8.1(4)
C18 N2 C14 C13 121.4(3)
C15 N2 C14 C9 167.0(2)
C18 N2 C14 C9 -63.5(3)
C10 C9 C14 C13 14.2(3)
C8 C9 C14 C13 138.9(2)
C10 C9 C14 N2 -161.0(2)
C8 C9 C14 N2 -36.3(3)
C14 N2 C15 C16 -169.7(2)
C18 N2 C15 C16 58.0(3)
C17 O5 C16 C15 58.2(3)
N2 C15 C16 O5 -58.9(3)
C16 O5 C17 C18 -58.3(3)
C14 N2 C18 C17 168.0(2)
C15 N2 C18 C17 -58.6(3)
O5 C17 C18 N2 58.8(3)
O2 S1 C19 C25 -142.6(2)
O1 S1 C19 C25 -10.8(2)
N3 S1 C19 C25 102.0(2)
O2 S1 C19 C20 39.3(2)
O1 S1 C19 C20 171.19(19)
N3 S1 C19 C20 -76.1(2)
C25 C19 C20 C21 -1.6(4)
S1 C19 C20 C21 176.5(2)
C19 C20 C21 C23 0.6(4)
C20 C21 C23 C24 0.8(5)
C20 C21 C23 C26 -178.4(3)
C21 C23 C24 C25 -1.3(5)
C26 C23 C24 C25 178.0(3)
C23 C24 C25 C19 0.3(5)
C20 C19 C25 C24 1.2(4)
S1 C19 C25 C24 -176.9(2)
C6S C1S C2S C3S -44.7(12)
C1S C2S C3S C4S 44.4(11)
C2S C3S C4S C5S -45.0(10)
C3S C4S C5S C6S 49.1(10)
C4S C5S C6S C1S -52.2(11)
C2S C1S C6S C5S 49.2(12)

loop_
_publcif_info_exptl_table_extra_item
sin_theta_over_lambda_max
